data_4025297
loop_
_publ_author_name
'Mominul Sinan'
'Kumaresh Ghosh'
'Sreebrata Goswami'

_publ_section_title
;
 One-Pot Synthesis of Linearly Fused N-Heterocyles from Their Angular
 Analogues and Studies of Their Redox and Electrochromic Properties
;
_journal_name_full 'Journal of Organic Chemistry'
_journal_page_first 2065
_journal_page_last 2068
_journal_paper_doi 10.1021/jo902432w
_journal_volume 75
_journal_year 2010
_chemical_formula_moiety 'C17 H12 N4'
_chemical_formula_sum 'C17 H12 N4'
_chemical_formula_weight 272.3
_chemical_name_systematic
;
 ?
;
_space_group_IT_number 14
_symmetry_cell_setting monoclinic
_symmetry_space_group_name_Hall '-P 2yn'
_symmetry_space_group_name_H-M 'P 1 21/n 1'
_atom_sites_solution_hydrogens geom
_atom_sites_solution_primary direct
_atom_sites_solution_secondary difmap
_audit_creation_method SHELXL-97
_cell_angle_alpha 90.00
_cell_angle_beta 93.392(5)
_cell_angle_gamma 90.00
_cell_formula_units_Z 4
_cell_length_a 6.8173(12)
_cell_length_b 6.7934(12)
_cell_length_c 27.684(5)
_cell_measurement_temperature 293(2)
_cell_measurement_theta_max 26.8
_cell_measurement_theta_min 4.2
_cell_volume 1279.9(4)
_computing_cell_refinement 'BRUKER APEX II'
_computing_data_collection 'BRUKER APEX II'
_computing_data_reduction 'BRUKER APEX SAINT'
_computing_molecular_graphics 'SHELXTL, PLATON'
_computing_publication_material 'MERCURY 2.2'
_computing_structure_refinement 'SHELXL-97 (Sheldrick, 1997)'
_computing_structure_solution 'SHELXS-97 (Sheldrick, 1990)'
_diffrn_ambient_temperature 293(2)
_diffrn_measured_fraction_theta_full 0.989
_diffrn_measured_fraction_theta_max 0.989
_diffrn_measurement_device_type 'BRUKER CCD AREA DETECTOR'
_diffrn_measurement_method 'OMEGA SCAN'
_diffrn_radiation_monochromator graphite
_diffrn_radiation_source 'fine-focus sealed tube'
_diffrn_radiation_type MoK\a
_diffrn_radiation_wavelength 0.71073
_diffrn_reflns_av_R_equivalents 0.1065
_diffrn_reflns_av_sigmaI/netI 0.0635
_diffrn_reflns_limit_h_max 8
_diffrn_reflns_limit_h_min -8
_diffrn_reflns_limit_k_max 7
_diffrn_reflns_limit_k_min -8
_diffrn_reflns_limit_l_max 34
_diffrn_reflns_limit_l_min -34
_diffrn_reflns_number 17315
_diffrn_reflns_theta_full 26.75
_diffrn_reflns_theta_max 26.75
_diffrn_reflns_theta_min 4.24
_exptl_absorpt_coefficient_mu 0.088
_exptl_absorpt_correction_T_max 0.9809
_exptl_absorpt_correction_T_min 0.9766
_exptl_absorpt_correction_type multi-scan
_exptl_absorpt_process_details SADABS
_exptl_crystal_colour PINK
_exptl_crystal_density_diffrn 1.418
_exptl_crystal_density_method 'not measured'
_exptl_crystal_description BLOCK
_exptl_crystal_F_000 572
_exptl_crystal_size_max 0.27
_exptl_crystal_size_mid 0.24
_exptl_crystal_size_min 0.22
_refine_diff_density_max 0.288
_refine_diff_density_min -0.280
_refine_diff_density_rms 0.065
_refine_ls_extinction_method none
_refine_ls_goodness_of_fit_ref 0.790
_refine_ls_hydrogen_treatment constr
_refine_ls_matrix_type full
_refine_ls_number_parameters 190
_refine_ls_number_reflns 2706
_refine_ls_number_restraints 0
_refine_ls_restrained_S_all 0.790
_refine_ls_R_factor_all 0.1024
_refine_ls_R_factor_gt 0.0569
_refine_ls_shift/su_max 0.036
_refine_ls_shift/su_mean 0.004
_refine_ls_structure_factor_coef Fsqd
_refine_ls_weighting_details 'calc w=1/[\s^2^(Fo^2^)+(0.1520P)^2^+1.9684P] where P=(Fo^2^+2Fc^2^)/3'
_refine_ls_weighting_scheme calc
_refine_ls_wR_factor_gt 0.1600
_refine_ls_wR_factor_ref 0.2137
_reflns_number_gt 1669
_reflns_number_total 2706
_reflns_threshold_expression >2sigma(I)
_cod_data_source_file jo902432w_si_004.cif
_cod_data_source_block ms1
_cod_depositor_comments
;
The following automatic conversions were performed:

'_symmetry_cell_setting' value 'Monoclinic' changed to 'monoclinic'
according to the built-in table from CIF Core dictionary named
'cif_core.dic' version 2.4.1 from
2010-06-29.

'_exptl_absorpt_correction_type' value 'MULTI-SCAN'
changed to 'multi-scan' according to the built-in table from CIF Core
dictionary named 'cif_core.dic' version 2.4.1 from 2010-06-29.

Automatic conversion script
Id: cif_fix_values 1646 2011-03-28 12:23:43Z adriana 
;
_cod_database_code 4025297

loop_
_symmetry_equiv_pos_as_xyz
'x, y, z'
'-x+1/2, y+1/2, -z+1/2'
'-x, -y, -z'
'x-1/2, -y-1/2, z-1/2'

loop_
_atom_site_label
_atom_site_type_symbol
_atom_site_fract_x
_atom_site_fract_y
_atom_site_fract_z
_atom_site_U_iso_or_equiv
_atom_site_adp_type
_atom_site_occupancy
_atom_site_symmetry_multiplicity
_atom_site_calc_flag
_atom_site_refinement_flags
_atom_site_disorder_assembly
_atom_site_disorder_group
N2 N -0.1716(3) 0.2041(3) 0.99797(8) 0.0237(5) Uani 1 1 d . . .
N3 N -0.5669(3) 0.2181(3) 0.95973(8) 0.0229(5) Uani 1 1 d . . .
N1 N -0.4108(3) 0.1658(3) 0.93261(8) 0.0226(5) Uani 1 1 d . . .
C9 C -0.6409(4) 0.3636(4) 1.08114(10) 0.0245(6) Uani 1 1 d . . .
H9 H -0.7440 0.4026 1.0995 0.029 Uiso 1 1 calc R . .
C11 C -0.5221(4) 0.2620(4) 1.00479(10) 0.0217(6) Uani 1 1 d . . .
N4 N -0.4285(3) 0.3869(3) 1.15137(9) 0.0258(6) Uani 1 1 d . . .
C10 C -0.6799(4) 0.3195(4) 1.03474(10) 0.0236(6) Uani 1 1 d . . .
H10 H -0.8084 0.3255 1.0215 0.028 Uiso 1 1 calc R . .
C5 C -0.2176(4) 0.1608(4) 0.95268(10) 0.0217(6) Uani 1 1 d . . .
C6 C -0.3222(4) 0.2559(4) 1.02683(10) 0.0211(6) Uani 1 1 d . . .
C8 C -0.4418(4) 0.3535(4) 1.10480(10) 0.0234(6) Uani 1 1 d . . .
C7 C -0.2867(4) 0.2970(4) 1.07449(10) 0.0232(6) Uani 1 1 d . . .
H7 H -0.1588 0.2883 1.0880 0.028 Uiso 1 1 calc R . .
C1 C -0.4586(4) 0.1175(4) 0.88533(10) 0.0256(6) Uani 1 1 d . . .
H1 H -0.5888 0.1246 0.8734 0.031 Uiso 1 1 calc R . .
C2 C -0.3183(4) 0.0597(4) 0.85600(11) 0.0282(6) Uani 1 1 d . . .
H2 H -0.3517 0.0254 0.8240 0.034 Uiso 1 1 calc R . .
C3 C -0.1199(4) 0.0516(4) 0.87415(11) 0.0277(7) Uani 1 1 d . . .
H3 H -0.0228 0.0110 0.8541 0.033 Uiso 1 1 calc R . .
C4 C -0.0711(4) 0.1025(4) 0.92037(10) 0.0253(6) Uani 1 1 d . . .
H4 H 0.0602 0.0997 0.9316 0.030 Uiso 1 1 calc R . .
C13 C -0.0839(4) 0.4893(4) 1.16644(10) 0.0268(6) Uani 1 1 d . . .
H13 H -0.0988 0.5840 1.1422 0.032 Uiso 1 1 calc R . .
C12 C -0.2430(4) 0.3707(4) 1.17650(10) 0.0242(6) Uani 1 1 d . . .
C16 C -0.0398(4) 0.2135(5) 1.23977(11) 0.0323(7) Uani 1 1 d . . .
H16 H -0.0251 0.1215 1.2646 0.039 Uiso 1 1 calc R . .
C14 C 0.0957(4) 0.4687(4) 1.19184(10) 0.0298(7) Uani 1 1 d . . .
H14 H 0.2007 0.5487 1.1845 0.036 Uiso 1 1 calc R . .
C17 C -0.2201(4) 0.2351(4) 1.21452(10) 0.0287(7) Uani 1 1 d . . .
H17 H -0.3264 0.1591 1.2228 0.034 Uiso 1 1 calc R . .
C15 C 0.1194(4) 0.3290(5) 1.22818(10) 0.0298(7) Uani 1 1 d . . .
H15 H 0.2410 0.3125 1.2447 0.036 Uiso 1 1 calc R . .

loop_
_atom_site_aniso_label
_atom_site_aniso_U_11
_atom_site_aniso_U_22
_atom_site_aniso_U_33
_atom_site_aniso_U_23
_atom_site_aniso_U_13
_atom_site_aniso_U_12
N2 0.0206(11) 0.0163(11) 0.0341(13) 0.0007(10) 0.0012(9) -0.0008(8)
N3 0.0193(10) 0.0159(11) 0.0334(13) 0.0031(9) 0.0011(9) 0.0013(8)
N1 0.0200(11) 0.0162(11) 0.0312(12) 0.0012(9) -0.0010(9) -0.0003(9)
C9 0.0201(12) 0.0160(13) 0.0381(16) 0.0025(11) 0.0057(11) 0.0007(10)
C11 0.0209(13) 0.0127(12) 0.0309(15) 0.0026(10) -0.0016(11) -0.0008(10)
N4 0.0251(12) 0.0194(12) 0.0328(13) -0.0011(10) 0.0012(10) -0.0003(9)
C10 0.0173(12) 0.0155(13) 0.0378(16) 0.0032(11) -0.0002(11) -0.0012(10)
C5 0.0212(12) 0.0123(12) 0.0312(15) 0.0019(10) -0.0018(10) -0.0011(10)
C6 0.0169(12) 0.0120(12) 0.0345(15) 0.0023(10) 0.0023(10) -0.0012(9)
C8 0.0254(13) 0.0121(12) 0.0327(15) 0.0024(11) 0.0010(11) -0.0006(10)
C7 0.0178(12) 0.0162(13) 0.0350(15) 0.0028(11) -0.0024(11) 0.0008(10)
C1 0.0245(13) 0.0196(14) 0.0320(15) 0.0032(11) -0.0055(11) -0.0019(11)
C2 0.0333(15) 0.0217(15) 0.0294(15) 0.0002(12) 0.0011(12) -0.0026(11)
C3 0.0289(14) 0.0193(14) 0.0351(16) 0.0042(12) 0.0047(12) 0.0019(11)
C4 0.0209(13) 0.0201(14) 0.0349(15) 0.0009(11) 0.0017(11) -0.0002(10)
C13 0.0304(15) 0.0207(14) 0.0294(15) -0.0012(11) 0.0023(12) -0.0030(11)
C12 0.0224(13) 0.0195(14) 0.0307(15) -0.0040(11) 0.0016(11) 0.0001(10)
C16 0.0354(16) 0.0279(16) 0.0332(16) 0.0057(13) -0.0008(12) -0.0002(12)
C14 0.0302(15) 0.0262(15) 0.0334(16) -0.0053(12) 0.0042(12) -0.0075(12)
C17 0.0308(15) 0.0228(15) 0.0328(16) -0.0011(12) 0.0057(12) -0.0051(11)
C15 0.0240(13) 0.0354(17) 0.0296(15) -0.0023(13) -0.0035(11) 0.0013(12)

loop_
_atom_type_symbol
_atom_type_description
_atom_type_scat_dispersion_real
_atom_type_scat_dispersion_imag
_atom_type_scat_source
C C 0.0033 0.0016 'International Tables Vol C Tables 4.2.6.8 and 6.1.1.4'
H H 0.0000 0.0000 'International Tables Vol C Tables 4.2.6.8 and 6.1.1.4'
N N 0.0061 0.0033 'International Tables Vol C Tables 4.2.6.8 and 6.1.1.4'

loop_
_geom_angle_atom_site_label_1
_geom_angle_atom_site_label_2
_geom_angle_atom_site_label_3
_geom_angle
_geom_angle_site_symmetry_1
_geom_angle_site_symmetry_3
_geom_angle_publ_flag
C5 N2 C6 117.9(2) . . ?
C11 N3 N1 115.7(2) . . ?
C1 N1 N3 115.6(2) . . ?
C1 N1 C5 122.6(2) . . ?
N3 N1 C5 121.8(2) . . ?
C10 C9 C8 123.0(2) . . ?
N3 C11 C10 118.0(2) . . ?
N3 C11 C6 123.7(2) . . ?
C10 C11 C6 118.3(2) . . ?
C8 N4 C12 118.7(2) . . ?
C9 C10 C11 120.0(2) . . ?
N2 C5 N1 122.8(2) . . ?
N2 C5 C4 121.6(2) . . ?
N1 C5 C4 115.6(2) . . ?
C7 C6 N2 121.2(2) . . ?
C7 C6 C11 120.6(2) . . ?
N2 C6 C11 118.2(2) . . ?
N4 C8 C7 127.6(2) . . ?
N4 C8 C9 116.0(2) . . ?
C7 C8 C9 116.2(2) . . ?
C6 C7 C8 121.8(2) . . ?
C2 C1 N1 120.5(3) . . ?
C1 C2 C3 119.6(3) . . ?
C4 C3 C2 120.2(3) . . ?
C3 C4 C5 121.4(2) . . ?
C14 C13 C12 121.1(3) . . ?
C13 C12 C17 118.5(3) . . ?
C13 C12 N4 122.8(3) . . ?
C17 C12 N4 118.6(2) . . ?
C17 C16 C15 120.3(3) . . ?
C13 C14 C15 120.0(3) . . ?
C16 C17 C12 120.3(3) . . ?
C16 C15 C14 119.6(3) . . ?

loop_
_geom_bond_atom_site_label_1
_geom_bond_atom_site_label_2
_geom_bond_distance
_geom_bond_site_symmetry_2
_geom_bond_publ_flag
N2 C5 1.308(3) . ?
N2 C6 1.383(3) . ?
N3 C11 1.301(4) . ?
N3 N1 1.385(3) . ?
N1 C1 1.370(4) . ?
N1 C5 1.399(3) . ?
C9 C10 1.331(4) . ?
C9 C8 1.474(4) . ?
C11 C10 1.450(4) . ?
C11 C6 1.460(4) . ?
N4 C8 1.307(4) . ?
N4 C12 1.411(3) . ?
C5 C4 1.435(4) . ?
C6 C7 1.356(4) . ?
C8 C7 1.440(4) . ?
C1 C2 1.349(4) . ?
C2 C3 1.416(4) . ?
C3 C4 1.348(4) . ?
C13 C14 1.383(4) . ?
C13 C12 1.392(4) . ?
C12 C17 1.401(4) . ?
C16 C17 1.385(4) . ?
C16 C15 1.392(4) . ?
C14 C15 1.386(4) . ?

loop_
_cod_related_entry_id
_cod_related_entry_database
_cod_related_entry_code
1 ChemSpider 30659161
